data_7037868
loop_
_publ_author_name
'Prior, Christopher'
'Webster, Lee R.'
'Ibrahim, Saad K.'
'Wright, Joseph A.'
'Alghamdi, Ali F.'
'Oganesyan, Vasily S.'
'Pickett, Christopher J.'

_publ_section_title
;
 EPR detection and characterisation of a paramagnetic Mo(iii) dihydride
 intermediate involved in electrocatalytic hydrogen evolution.
;
_journal_issue 6
_journal_name_full 'Dalton transactions (Cambridge, England : 2003)'
_journal_page_first 2399
_journal_page_last 2403
_journal_paper_doi 10.1039/c5dt04432d
_journal_volume 45
_journal_year 2016
_chemical_formula_moiety 'C53 H51 O2 P4 W, C24 H20 B'
_chemical_formula_structural '[W(O2CH)(dppe)2(H)2][BPh4]'
_chemical_formula_sum 'C77 H71 B O2 P4 W'
_chemical_formula_weight 1346.87
_space_group_crystal_system monoclinic
_space_group_IT_number 14
_space_group_name_Hall '-P 2yn'
_space_group_name_H-M_alt 'P 1 21/n 1'
_symmetry_space_group_name_Hall '-P 2yn'
_symmetry_space_group_name_H-M 'P 1 21/n 1'
_atom_sites_solution_hydrogens mixed
_atom_sites_solution_primary dual
_audit_creation_method SHELXL-2014/7
_audit_update_record
;
2015-12-13 deposited with the CCDC.
2015-12-28 downloaded from the CCDC.
;
_cell_angle_alpha 90
_cell_angle_beta 93.337(2)
_cell_angle_gamma 90
_cell_formula_units_Z 4
_cell_length_a 17.4968(6)
_cell_length_b 20.7324(8)
_cell_length_c 17.5670(7)
_cell_measurement_reflns_used 105058
_cell_measurement_temperature 120(2)
_cell_measurement_theta_max 27.48
_cell_measurement_theta_min 2.91
_cell_volume 6361.6(4)
_computing_cell_refinement 'DENZO (Otwinowski & Minor, 1997) & COLLECT (Hooft, 1998)'
_computing_data_collection 'COLLECT (Hooft, 1998)'
_computing_data_reduction 'DENZO (Otwinowski & Minor, 1997) & COLLECT (Hooft, 1998)'
_computing_molecular_graphics 'CAMERON (Watkin et al., 1993)'
_computing_publication_material
;
SHELXL-2014/7 (Sheldrick, 2015), PLATON (Spek, 2003), WinGX (Farrugia, 1999)
and enCIFer (Allen et al., 2004)
;
_computing_structure_refinement 'SHELXL-2014/7 (Sheldrick, 2015)'
_computing_structure_solution 'SHELXT-2014/5 (Sheldrick, 2015)'
_diffrn_ambient_temperature 120(2)
_diffrn_detector_area_resol_mean '4096x4096pixels / 62x62mm'
_diffrn_measured_fraction_theta_full 0.995
_diffrn_measured_fraction_theta_max 0.995
_diffrn_measurement_device_type 'Bruker-Nonius APEX II CCD camera on \k-goniostat'
_diffrn_measurement_method '\f & \w scans'
_diffrn_radiation_monochromator '10cm confocal mirrors'
_diffrn_radiation_source 'Bruker-Nonius FR591 rotating anode'
_diffrn_radiation_type MoK\a
_diffrn_radiation_wavelength 0.71073
_diffrn_reflns_av_R_equivalents 0.1130
_diffrn_reflns_av_unetI/netI 0.1237
_diffrn_reflns_laue_measured_fraction_full 0.995
_diffrn_reflns_laue_measured_fraction_max 0.995
_diffrn_reflns_limit_h_max 20
_diffrn_reflns_limit_h_min -20
_diffrn_reflns_limit_k_max 24
_diffrn_reflns_limit_k_min -24
_diffrn_reflns_limit_l_max 20
_diffrn_reflns_limit_l_min -20
_diffrn_reflns_number 44369
_diffrn_reflns_point_group_measured_fraction_full 0.995
_diffrn_reflns_point_group_measured_fraction_max 0.995
_diffrn_reflns_theta_full 24.999
_diffrn_reflns_theta_max 24.999
_diffrn_reflns_theta_min 3.168
_exptl_absorpt_coefficient_mu 1.964
_exptl_absorpt_correction_T_max 0.9618
_exptl_absorpt_correction_T_min 0.6581
_exptl_absorpt_correction_type multi-scan
_exptl_absorpt_process_details 'SADABS 2007/2 (Sheldrick,2007)'
_exptl_crystal_colour 'dark pink'
_exptl_crystal_density_diffrn 1.406
_exptl_crystal_description needle
_exptl_crystal_F_000 2752
_exptl_crystal_size_max 0.180
_exptl_crystal_size_mid 0.020
_exptl_crystal_size_min 0.020
_refine_diff_density_max 2.497
_refine_diff_density_min -1.140
_refine_diff_density_rms 0.191
_refine_ls_extinction_method none
_refine_ls_goodness_of_fit_ref 1.077
_refine_ls_hydrogen_treatment mixed
_refine_ls_matrix_type full
_refine_ls_number_parameters 792
_refine_ls_number_reflns 11159
_refine_ls_number_restraints 147
_refine_ls_restrained_S_all 1.072
_refine_ls_R_factor_all 0.1746
_refine_ls_R_factor_gt 0.0979
_refine_ls_shift/su_max 0.007
_refine_ls_shift/su_mean 0.000
_refine_ls_structure_factor_coef Fsqd
_refine_ls_weighting_details 'w=1/[\s^2^(Fo^2^)+136.3989P] where P=(Fo^2^+2Fc^2^)/3'
_refine_ls_weighting_scheme calc
_refine_ls_wR_factor_gt 0.1743
_refine_ls_wR_factor_ref 0.1992
_reflns_Friedel_coverage 0.000
_reflns_number_gt 6935
_reflns_number_total 11159
_reflns_threshold_expression 'I > 2\s(I)'
_cod_data_source_file c5dt04432d2.cif
_cod_data_source_block W
_cod_depositor_comments 'Adding full bibliography for 7037867--7037868.cif.'
_cod_database_code 7037868
_shelx_shelxl_version_number 2014/7
_shelx_space_group_comment
;
The symmetry employed for this shelxl refinement is uniquely defined
by the following loop, which should always be used as a source of
symmetry information in preference to the above space-group names.
They are only intended as comments.
;
_shelx_estimated_absorpt_t_min 0.719
_shelx_estimated_absorpt_t_max 0.962

loop_
_space_group_symop_operation_xyz
'x, y, z'
'-x+1/2, y+1/2, -z+1/2'
'-x, -y, -z'
'x-1/2, -y-1/2, z-1/2'

loop_
_atom_site_label
_atom_site_type_symbol
_atom_site_fract_x
_atom_site_fract_y
_atom_site_fract_z
_atom_site_U_iso_or_equiv
_atom_site_adp_type
_atom_site_occupancy
_atom_site_site_symmetry_order
_atom_site_calc_flag
_atom_site_refinement_flags_posn
_atom_site_refinement_flags_adp
_atom_site_refinement_flags_occupancy
_atom_site_disorder_assembly
_atom_site_disorder_group
H1 H 0.224(5) 0.324(4) 0.558(3) 0.030 Uiso 1 1 d D U . . .
H2 H 0.162(4) 0.295(5) 0.553(3) 0.030 Uiso 1 1 d D U . . .
C1 C 0.3981(8) 0.2900(7) 0.4813(7) 0.042(3) Uani 1 1 d . . . . .
H1A H 0.3942 0.2658 0.4327 0.050 Uiso 1 1 calc R U . . .
H1B H 0.4500 0.3090 0.4880 0.050 Uiso 1 1 calc R U . . .
C2 C 0.3828(7) 0.2442(6) 0.5496(8) 0.039(3) Uani 1 1 d . . . . .
H2A H 0.3925 0.2679 0.5981 0.046 Uiso 1 1 calc R U . . .
H2B H 0.4187 0.2073 0.5495 0.046 Uiso 1 1 calc R U . . .
C3 C 0.2770(7) 0.1752(6) 0.6358(7) 0.035(3) Uani 1 1 d D . . . .
C4 C 0.2522(8) 0.2096(6) 0.6984(7) 0.049(4) Uani 1 1 d D . . . .
H4 H 0.2429 0.2545 0.6936 0.058 Uiso 1 1 calc R U . . .
C5 C 0.2413(9) 0.1798(7) 0.7662(7) 0.059(4) Uani 1 1 d D . . . .
H5 H 0.2227 0.2038 0.8072 0.071 Uiso 1 1 calc R U . . .
C6 C 0.2571(10) 0.1148(7) 0.7754(8) 0.063(5) Uani 1 1 d D . . . .
H6 H 0.2494 0.0941 0.8226 0.076 Uiso 1 1 calc R U . . .
C7 C 0.2837(11) 0.0806(8) 0.7161(9) 0.076(5) Uani 1 1 d D . . . .
H7 H 0.2959 0.0362 0.7228 0.091 Uiso 1 1 calc R U . . .
C8 C 0.2932(8) 0.1092(6) 0.6467(7) 0.049(4) Uani 1 1 d D . . . .
H8 H 0.3109 0.0843 0.6059 0.059 Uiso 1 1 calc R U . . .
C9 C 0.2868(9) 0.1455(7) 0.4784(8) 0.050(4) Uani 1 1 d . . . . .
C10 C 0.2228(11) 0.1058(8) 0.4703(10) 0.074(6) Uani 1 1 d . . . . .
H10 H 0.1790 0.1143 0.4982 0.088 Uiso 1 1 calc R U . . .
C11 C 0.2238(13) 0.0530(9) 0.4204(12) 0.085(6) Uani 1 1 d . . . . .
H11 H 0.1806 0.0252 0.4154 0.102 Uiso 1 1 calc R U . . .
C12 C 0.2847(15) 0.0412(10) 0.3796(10) 0.088(7) Uani 1 1 d . . . . .
H12 H 0.2828 0.0067 0.3440 0.106 Uiso 1 1 calc R U . . .
C13 C 0.3498(16) 0.0781(10) 0.3885(14) 0.113(9) Uani 1 1 d . . . . .
H13 H 0.3942 0.0666 0.3631 0.136 Uiso 1 1 calc R U . . .
C14 C 0.3501(14) 0.1326(8) 0.4349(11) 0.090(7) Uani 1 1 d . . . . .
H14 H 0.3929 0.1610 0.4372 0.108 Uiso 1 1 calc R U . . .
C15 C 0.3691(6) 0.4074(6) 0.5540(8) 0.034(3) Uani 1 1 d . . . . .
C16 C 0.3314(8) 0.4297(6) 0.6145(9) 0.044(4) Uani 1 1 d . . . . .
H16 H 0.2792 0.4183 0.6185 0.052 Uiso 1 1 calc R U . . .
C17 C 0.3666(8) 0.4681(7) 0.6700(9) 0.053(4) Uani 1 1 d . . . . .
H17 H 0.3384 0.4827 0.7114 0.064 Uiso 1 1 calc R U . . .
C18 C 0.4406(9) 0.4854(7) 0.6664(9) 0.057(4) Uani 1 1 d . . . . .
H18 H 0.4656 0.5106 0.7057 0.068 Uiso 1 1 calc R U . . .
C19 C 0.4788(9) 0.4657(8) 0.6046(10) 0.063(5) Uani 1 1 d . . . . .
H19 H 0.5304 0.4789 0.6003 0.076 Uiso 1 1 calc R U . . .
C20 C 0.4441(8) 0.4271(8) 0.5483(9) 0.057(4) Uani 1 1 d . . . . .
H20 H 0.4717 0.4143 0.5059 0.068 Uiso 1 1 calc R U . . .
C21 C 0.3391(7) 0.3981(7) 0.3934(8) 0.041(3) Uani 1 1 d . . . . .
C22 C 0.3210(7) 0.4635(7) 0.3922(8) 0.047(4) Uani 1 1 d . . . . .
H22 H 0.3047 0.4839 0.4368 0.056 Uiso 1 1 calc R U . . .
C23 C 0.3271(8) 0.5000(8) 0.3235(9) 0.054(4) Uani 1 1 d . . . . .
H23 H 0.3151 0.5447 0.3216 0.064 Uiso 1 1 calc R U . . .
C24 C 0.3508(10) 0.4679(10) 0.2606(10) 0.074(6) Uani 1 1 d . . . . .
H24 H 0.3562 0.4916 0.2149 0.088 Uiso 1 1 calc R U . . .
C25 C 0.3669(10) 0.4044(10) 0.2608(11) 0.080(6) Uani 1 1 d . . . . .
H25 H 0.3828 0.3842 0.2158 0.096 Uiso 1 1 calc R U . . .
C26 C 0.3603(8) 0.3688(8) 0.3260(8) 0.056(4) Uani 1 1 d . . . . .
H26 H 0.3702 0.3238 0.3253 0.067 Uiso 1 1 calc R U . . .
C27 C 0.0275(7) 0.3767(7) 0.4921(9) 0.049(4) Uani 1 1 d . . . . .
H27A H -0.0088 0.4078 0.5127 0.059 Uiso 1 1 calc R U . . .
H27B H 0.0279 0.3834 0.4363 0.059 Uiso 1 1 calc R U . . .
C28 C 0.0017(6) 0.3077(7) 0.5085(9) 0.051(4) Uani 1 1 d . . . . .
H28A H -0.0487 0.2996 0.4817 0.061 Uiso 1 1 calc R U . . .
H28B H -0.0040 0.3026 0.5639 0.061 Uiso 1 1 calc R U . . .
C29 C 0.0453(5) 0.1770(4) 0.5329(5) 0.045(4) Uani 1 1 d G . . . .
C30 C 0.0767(5) 0.1691(5) 0.6068(5) 0.071(5) Uani 1 1 d G . . . .
H30 H 0.1102 0.2009 0.6289 0.086 Uiso 1 1 calc R U . . .
C31 C 0.0592(6) 0.1145(5) 0.6484(4) 0.069(5) Uani 1 1 d G . . . .
H31 H 0.0806 0.1091 0.6989 0.082 Uiso 1 1 calc R U . . .
C32 C 0.0102(6) 0.0680(4) 0.6161(6) 0.054(4) Uani 1 1 d G . . . .
H32 H -0.0018 0.0307 0.6445 0.065 Uiso 1 1 calc R U . . .
C33 C -0.0213(6) 0.0760(4) 0.5422(6) 0.066(5) Uani 1 1 d G . . . .
H33 H -0.0547 0.0441 0.5200 0.079 Uiso 1 1 calc R U . . .
C34 C -0.0037(6) 0.1305(5) 0.5006(5) 0.062(5) Uani 1 1 d G . . . .
H34 H -0.0252 0.1360 0.4501 0.074 Uiso 1 1 calc R U . . .
C35 C 0.0427(8) 0.2288(8) 0.3766(9) 0.053(4) Uani 1 1 d . . . . .
C36 C 0.0752(9) 0.1743(10) 0.3440(9) 0.070(5) Uani 1 1 d . . . . .
H36 H 0.1092 0.1475 0.3740 0.084 Uiso 1 1 calc R U . . .
C37 C 0.0579(9) 0.1595(8) 0.2688(8) 0.059(4) Uani 1 1 d . . . . .
H37 H 0.0796 0.1224 0.2470 0.071 Uiso 1 1 calc R U . . .
C38 C 0.0096(10) 0.1980(11) 0.2252(9) 0.077(5) Uani 1 1 d . . . . .
H38 H -0.0038 0.1865 0.1738 0.093 Uiso 1 1 calc R U . . .
C39 C -0.0202(11) 0.2539(10) 0.2555(11) 0.080(6) Uani 1 1 d . . . . .
H39 H -0.0501 0.2824 0.2236 0.096 Uiso 1 1 calc R U . . .
C40 C -0.0063(10) 0.2683(10) 0.3332(10) 0.080(6) Uani 1 1 d . . . . .
H40 H -0.0299 0.3044 0.3554 0.096 Uiso 1 1 calc R U . . .
C41 C 0.1417(7) 0.4742(6) 0.5005(8) 0.039(3) Uani 1 1 d . . . . .
C42 C 0.1343(8) 0.4854(7) 0.4250(8) 0.048(4) Uani 1 1 d . . . . .
H42 H 0.1179 0.4514 0.3916 0.057 Uiso 1 1 calc R U . . .
C43 C 0.1501(8) 0.5449(8) 0.3949(10) 0.058(4) Uani 1 1 d . . . . .
H43 H 0.1456 0.5515 0.3413 0.069 Uiso 1 1 calc R U . . .
C44 C 0.1722(8) 0.5943(8) 0.4426(10) 0.056(4) Uani 1 1 d . . . . .
H44 H 0.1829 0.6358 0.4230 0.067 Uiso 1 1 calc R U . . .
C45 C 0.1787(9) 0.5823(8) 0.5217(11) 0.066(5) Uani 1 1 d . . . . .
H45 H 0.1935 0.6161 0.5560 0.079 Uiso 1 1 calc R U . . .
C46 C 0.1634(9) 0.5208(8) 0.5501(10) 0.063(5) Uani 1 1 d . . . . .
H46 H 0.1682 0.5122 0.6033 0.076 Uiso 1 1 calc R U . . .
C47A C 0.1055(8) 0.4016(7) 0.6365(9) 0.060(4) Uani 0.16(4) 1 d D . P A 1
C48A C 0.130(5) 0.356(3) 0.691(3) 0.037(5) Uani 0.16(4) 1 d D . P A 1
H48A H 0.1466 0.3144 0.6753 0.044 Uiso 0.16(4) 1 calc R U P A 1
C49A C 0.131(8) 0.369(5) 0.768(2) 0.052(6) Uani 0.16(4) 1 d D . P A 1
H49A H 0.1623 0.3449 0.8032 0.062 Uiso 0.16(4) 1 calc R U P A 1
C50A C 0.084(14) 0.418(9) 0.792(3) 0.075(8) Uani 0.16(4) 1 d D . P A 1
H50A H 0.0727 0.4219 0.8438 0.090 Uiso 0.16(4) 1 calc R U P A 1
C51A C 0.055(9) 0.462(7) 0.739(4) 0.123(15) Uani 0.16(4) 1 d D . P A 1
H51A H 0.0236 0.4956 0.7551 0.148 Uiso 0.16(4) 1 calc R U P A 1
C52A C 0.071(7) 0.458(3) 0.663(4) 0.067(7) Uani 0.16(4) 1 d D . P A 1
H52A H 0.0589 0.4930 0.6294 0.081 Uiso 0.16(4) 1 calc R U P A 1
C47B C 0.1055(8) 0.4016(7) 0.6365(9) 0.060(4) Uani 0.84(4) 1 d D . P A 2
C48B C 0.1539(9) 0.3772(10) 0.6972(8) 0.037(5) Uani 0.84(4) 1 d D . P A 2
H48B H 0.1966 0.3514 0.6857 0.044 Uiso 0.84(4) 1 calc R U P A 2
C49B C 0.1410(13) 0.3895(10) 0.7714(9) 0.052(6) Uani 0.84(4) 1 d D . P A 2
H49B H 0.1789 0.3795 0.8106 0.062 Uiso 0.84(4) 1 calc R U P A 2
C50B C 0.072(2) 0.417(2) 0.7894(10) 0.075(8) Uani 0.84(4) 1 d D . P A 2
H50B H 0.0583 0.4203 0.8409 0.090 Uiso 0.84(4) 1 calc R U P A 2
C51B C 0.0233(16) 0.4388(19) 0.7312(12) 0.123(15) Uani 0.84(4) 1 d D . P A 2
H51B H -0.0226 0.4597 0.7439 0.148 Uiso 0.84(4) 1 calc R U P A 2
C52B C 0.0371(12) 0.4323(13) 0.6553(11) 0.067(7) Uani 0.84(4) 1 d D . P A 2
H52B H 0.0017 0.4481 0.6166 0.081 Uiso 0.84(4) 1 calc R U P A 2
C53 C 0.1944(7) 0.2989(8) 0.3467(8) 0.045(3) Uani 1 1 d . . . . .
H53 H 0.1910 0.2972 0.2925 0.054 Uiso 1 1 calc R U . . .
O1 O 0.2305(5) 0.2581(5) 0.3861(5) 0.044(2) Uani 1 1 d . . . . .
O2 O 0.1617(5) 0.3439(5) 0.3839(6) 0.049(2) Uani 1 1 d . . . . .
P1 P 0.32462(18) 0.35402(16) 0.4812(2) 0.0342(8) Uani 1 1 d . . . . .
P2 P 0.28414(19) 0.21375(15) 0.54420(19) 0.0346(8) Uani 1 1 d . . . . .
P3 P 0.1228(2) 0.39035(19) 0.5358(2) 0.0431(9) Uani 1 1 d . . . . .
P4 P 0.0732(2) 0.2478(2) 0.4762(2) 0.0481(10) Uani 1 1 d . . . . .
W1 W 0.19964(3) 0.30086(3) 0.49514(3) 0.03265(16) Uani 1 1 d D . . . .
C54 C 0.1480(8) 0.2417(7) -0.0160(9) 0.046(4) Uani 1 1 d . . . . .
C55 C 0.1042(9) 0.2625(8) -0.0794(10) 0.061(5) Uani 1 1 d . . . . .
H55 H 0.1026 0.3075 -0.0896 0.073 Uiso 1 1 calc R U . . .
C56 C 0.0621(9) 0.2217(9) -0.1294(10) 0.065(5) Uani 1 1 d . . . . .
H56 H 0.0309 0.2387 -0.1707 0.079 Uiso 1 1 calc R U . . .
C57 C 0.0673(9) 0.1562(9) -0.1169(10) 0.064(5) Uani 1 1 d . . . . .
H57 H 0.0412 0.1274 -0.1515 0.077 Uiso 1 1 calc R U . . .
C58 C 0.1078(8) 0.1332(8) -0.0583(10) 0.055(4) Uani 1 1 d . . . . .
H58 H 0.1111 0.0879 -0.0506 0.066 Uiso 1 1 calc R U . . .
C59 C 0.1467(8) 0.1758(7) -0.0061(9) 0.053(4) Uani 1 1 d . . . . .
H59 H 0.1733 0.1580 0.0377 0.063 Uiso 1 1 calc R U . . .
C60 C 0.2557(10) 0.2608(7) 0.1014(8) 0.053(4) Uani 1 1 d . . . . .
C61 C 0.2250(10) 0.2218(7) 0.1585(9) 0.061(4) Uani 1 1 d . . . . .
H61 H 0.1714 0.2142 0.1570 0.074 Uiso 1 1 calc R U . . .
C62 C 0.2715(10) 0.1942(8) 0.2168(9) 0.065(5) Uani 1 1 d . . . . .
H62 H 0.2495 0.1670 0.2531 0.078 Uiso 1 1 calc R U . . .
C63 C 0.3511(11) 0.2065(9) 0.2223(10) 0.074(5) Uani 1 1 d . . . . .
H63 H 0.3833 0.1880 0.2618 0.088 Uiso 1 1 calc R U . . .
C64 C 0.3797(11) 0.2454(9) 0.1692(10) 0.075(5) Uani 1 1 d . . . . .
H64 H 0.4329 0.2549 0.1727 0.090 Uiso 1 1 calc R U . . .
C65 C 0.3349(10) 0.2716(9) 0.1106(10) 0.070(5) Uani 1 1 d . . . . .
H65 H 0.3584 0.2982 0.0746 0.084 Uiso 1 1 calc R U . . .
C66 C 0.2464(8) 0.3373(7) -0.0218(9) 0.057(4) Uani 1 1 d D . . . .
C67 C 0.2911(8) 0.3062(8) -0.0749(8) 0.057(4) Uani 1 1 d D . . . .
H67 H 0.2933 0.2604 -0.0752 0.068 Uiso 1 1 calc R U . . .
C68 C 0.3331(9) 0.3411(8) -0.1281(9) 0.064(5) Uani 1 1 d D . . . .
H68 H 0.3616 0.3189 -0.1643 0.077 Uiso 1 1 calc R U . . .
C69 C 0.3321(9) 0.4086(8) -0.1268(10) 0.068(5) Uani 1 1 d D . . . .
H69 H 0.3587 0.4329 -0.1627 0.081 Uiso 1 1 calc R U . . .
C70 C 0.2921(9) 0.4388(8) -0.0727(11) 0.073(5) Uani 1 1 d D . . . .
H70 H 0.2944 0.4845 -0.0691 0.087 Uiso 1 1 calc R U . . .
C71 C 0.2485(9) 0.4051(8) -0.0230(10) 0.071(5) Uani 1 1 d D . . . .
H71 H 0.2190 0.4285 0.0114 0.085 Uiso 1 1 calc R U . . .
C72A C 0.1383(9) 0.3410(7) 0.0857(10) 0.068(5) Uani 0.58(3) 1 d D U P B 1
C73A C 0.1578(18) 0.369(3) 0.158(2) 0.092(12) Uani 0.58(3) 1 d D U P B 1
H73A H 0.2085 0.3644 0.1793 0.111 Uiso 0.58(3) 1 calc R U P B 1
C74A C 0.104(2) 0.405(2) 0.1985(17) 0.079(10) Uani 0.58(3) 1 d D U P B 1
H74A H 0.1162 0.4199 0.2491 0.095 Uiso 0.58(3) 1 calc R U P B 1
C75A C 0.0317(18) 0.419(2) 0.163(2) 0.082(11) Uani 0.58(3) 1 d D U P B 1
H75A H -0.0070 0.4388 0.1903 0.098 Uiso 0.58(3) 1 calc R U P B 1
C76A C 0.0177(14) 0.4038(17) 0.087(2) 0.103(13) Uani 0.58(3) 1 d D U P B 1
H76A H -0.0262 0.4206 0.0598 0.123 Uiso 0.58(3) 1 calc R U P B 1
C77A C 0.0679(14) 0.3634(16) 0.0509(19) 0.101(13) Uani 0.58(3) 1 d D U P B 1
H77A H 0.0543 0.3503 0.0001 0.121 Uiso 0.58(3) 1 calc R U P B 1
C72B C 0.1383(9) 0.3410(7) 0.0857(10) 0.068(5) Uani 0.42(3) 1 d D U P B 2
C73B C 0.1782(19) 0.374(5) 0.147(4) 0.092(12) Uani 0.42(3) 1 d D U P B 2
H73B H 0.2325 0.3719 0.1508 0.111 Uiso 0.42(3) 1 calc R U P B 2
C74B C 0.139(2) 0.409(3) 0.203(3) 0.079(10) Uani 0.42(3) 1 d D U P B 2
H74B H 0.1673 0.4305 0.2434 0.095 Uiso 0.42(3) 1 calc R U P B 2
C75B C 0.059(2) 0.410(3) 0.197(3) 0.082(11) Uani 0.42(3) 1 d D U P B 2
H75B H 0.0316 0.4347 0.2327 0.098 Uiso 0.42(3) 1 calc R U P B 2
C76B C 0.0203(18) 0.377(3) 0.141(3) 0.103(13) Uani 0.42(3) 1 d D U P B 2
H76B H -0.0341 0.3778 0.1368 0.123 Uiso 0.42(3) 1 calc R U P B 2
C77B C 0.0584(13) 0.340(3) 0.088(3) 0.101(13) Uani 0.42(3) 1 d D U P B 2
H77B H 0.0293 0.3142 0.0531 0.121 Uiso 0.42(3) 1 calc R U P B 2
B1 B 0.1969(10) 0.2951(8) 0.0372(11) 0.054(5) Uani 1 1 d . . . . .

loop_
_atom_site_aniso_label
_atom_site_aniso_U_11
_atom_site_aniso_U_22
_atom_site_aniso_U_33
_atom_site_aniso_U_23
_atom_site_aniso_U_13
_atom_site_aniso_U_12
C1 0.052(8) 0.052(9) 0.022(7) -0.001(7) 0.006(6) 0.001(7)
C2 0.040(7) 0.034(7) 0.042(8) 0.021(6) 0.013(6) 0.003(6)
C3 0.035(7) 0.041(8) 0.028(7) 0.000(6) 0.000(6) -0.003(6)
C4 0.070(10) 0.038(9) 0.038(8) 0.010(7) 0.007(7) -0.001(7)
C5 0.084(12) 0.066(12) 0.029(8) -0.015(8) 0.015(8) 0.006(9)
C6 0.100(13) 0.054(10) 0.036(9) 0.019(8) 0.011(9) 0.011(10)
C7 0.114(15) 0.063(12) 0.053(11) 0.019(9) 0.014(11) 0.011(11)
C8 0.071(10) 0.047(9) 0.032(8) 0.007(7) 0.013(7) 0.013(8)
C9 0.078(11) 0.042(8) 0.030(8) 0.005(7) -0.002(8) -0.003(8)
C10 0.087(13) 0.062(11) 0.066(12) 0.006(10) -0.048(10) 0.007(10)
C11 0.117(17) 0.060(12) 0.074(14) -0.010(11) -0.025(13) 0.016(12)
C12 0.16(2) 0.077(14) 0.034(10) -0.009(10) 0.019(12) 0.001(15)
C13 0.17(2) 0.054(13) 0.13(2) -0.018(13) 0.070(18) -0.012(15)
C14 0.16(2) 0.037(10) 0.074(13) -0.008(9) 0.062(14) -0.009(11)
C15 0.021(6) 0.032(7) 0.050(9) 0.006(6) -0.006(6) 0.002(5)
C16 0.036(7) 0.033(8) 0.062(10) 0.003(7) -0.004(7) -0.008(6)
C17 0.054(9) 0.060(10) 0.045(9) -0.001(8) -0.003(8) 0.000(8)
C18 0.073(11) 0.045(9) 0.049(10) 0.000(8) -0.020(9) -0.022(8)
C19 0.042(9) 0.068(11) 0.076(13) -0.003(10) -0.028(9) -0.038(8)
C20 0.043(8) 0.074(11) 0.054(10) 0.025(9) 0.008(7) -0.005(8)
C21 0.040(7) 0.042(8) 0.040(9) 0.012(7) -0.003(6) -0.004(7)
C22 0.031(7) 0.058(10) 0.048(9) 0.005(8) -0.012(6) -0.007(7)
C23 0.045(8) 0.063(10) 0.051(10) 0.039(9) -0.014(8) -0.016(8)
C24 0.073(12) 0.098(16) 0.048(12) 0.037(11) -0.017(10) -0.013(11)
C25 0.080(13) 0.095(16) 0.062(13) 0.036(12) -0.007(10) -0.026(12)
C26 0.053(9) 0.071(11) 0.042(9) 0.003(8) -0.004(7) -0.019(8)
C27 0.030(7) 0.048(9) 0.069(11) 0.024(8) 0.005(7) -0.007(7)
C28 0.012(5) 0.060(10) 0.081(11) 0.028(9) -0.001(6) -0.007(7)
C29 0.041(8) 0.027(7) 0.067(10) 0.010(7) -0.013(7) -0.009(6)
C30 0.061(10) 0.105(14) 0.047(10) 0.025(10) -0.006(8) -0.045(10)
C31 0.048(9) 0.081(13) 0.078(13) 0.018(10) 0.017(9) -0.017(9)
C32 0.065(10) 0.042(9) 0.055(10) 0.025(8) 0.011(8) -0.003(8)
C33 0.083(12) 0.055(10) 0.060(12) 0.011(9) 0.007(9) -0.021(9)
C34 0.060(10) 0.054(10) 0.069(12) 0.009(9) -0.017(9) -0.012(8)
C35 0.041(8) 0.072(11) 0.044(9) 0.001(8) -0.007(7) -0.021(8)
C36 0.047(9) 0.117(16) 0.045(10) 0.003(10) 0.002(8) 0.010(10)
C37 0.069(11) 0.073(11) 0.035(9) 0.001(8) 0.008(8) 0.004(9)
C38 0.070(11) 0.126(17) 0.036(9) -0.003(12) -0.001(8) 0.013(13)
C39 0.076(13) 0.085(14) 0.075(14) 0.015(12) -0.027(11) -0.009(11)
C40 0.080(12) 0.104(15) 0.050(11) 0.007(10) -0.045(10) -0.023(11)
C41 0.039(7) 0.041(8) 0.038(8) 0.008(7) 0.004(6) -0.002(6)
C42 0.052(9) 0.049(9) 0.042(9) -0.002(7) 0.008(7) 0.007(7)
C43 0.037(8) 0.066(11) 0.070(12) 0.012(10) 0.004(8) 0.002(8)
C44 0.035(8) 0.052(10) 0.080(13) 0.031(9) 0.008(8) -0.013(7)
C45 0.064(11) 0.050(10) 0.083(14) 0.017(9) -0.013(9) -0.009(8)
C46 0.073(11) 0.052(10) 0.064(12) 0.006(9) -0.009(9) 0.008(9)
C47A 0.044(9) 0.056(10) 0.079(12) 0.008(9) 0.005(8) 0.000(8)
C48A 0.018(8) 0.048(12) 0.043(9) -0.007(8) 0.001(7) -0.015(8)
C49A 0.069(13) 0.029(13) 0.060(11) 0.015(9) 0.027(9) 0.011(12)
C50A 0.09(2) 0.083(13) 0.054(11) -0.013(10) 0.036(11) 0.035(14)
C51A 0.08(2) 0.23(4) 0.060(15) -0.024(19) -0.008(14) 0.08(2)
C52A 0.040(12) 0.097(18) 0.065(14) -0.018(12) 0.000(10) 0.012(13)
C47B 0.044(9) 0.056(10) 0.079(12) 0.008(9) 0.005(8) 0.000(8)
C48B 0.018(8) 0.048(12) 0.043(9) -0.007(8) 0.001(7) -0.015(8)
C49B 0.069(13) 0.029(13) 0.060(11) 0.015(9) 0.027(9) 0.011(12)
C50B 0.09(2) 0.083(13) 0.054(11) -0.013(10) 0.036(11) 0.035(14)
C51B 0.08(2) 0.23(4) 0.060(15) -0.024(19) -0.008(14) 0.08(2)
C52B 0.040(12) 0.097(18) 0.065(14) -0.018(12) 0.000(10) 0.012(13)
C53 0.033(7) 0.059(9) 0.043(8) -0.012(9) 0.006(6) -0.011(8)
O1 0.037(5) 0.058(6) 0.036(6) 0.007(5) -0.006(4) -0.011(5)
O2 0.049(6) 0.046(6) 0.050(6) 0.002(5) -0.005(5) -0.008(5)
P1 0.0319(17) 0.0324(18) 0.038(2) 0.0091(16) -0.0045(15) -0.0068(15)
P2 0.0425(19) 0.0289(19) 0.0325(19) 0.0042(15) 0.0033(15) -0.0017(15)
P3 0.0349(19) 0.048(2) 0.047(2) 0.0050(19) 0.0038(17) 0.0003(17)
P4 0.044(2) 0.051(2) 0.048(2) 0.0081(19) -0.0050(18) -0.0150(19)
W1 0.0291(3) 0.0348(3) 0.0336(3) 0.0062(3) -0.00198(19) -0.0073(3)
C54 0.036(8) 0.038(9) 0.067(11) 0.007(8) 0.021(7) -0.010(7)
C55 0.053(10) 0.048(10) 0.084(14) 0.006(9) 0.026(9) 0.007(8)
C56 0.049(9) 0.078(13) 0.070(12) 0.030(10) 0.007(9) -0.002(9)
C57 0.055(10) 0.074(13) 0.066(12) -0.001(10) 0.027(9) 0.013(9)
C58 0.051(9) 0.046(9) 0.070(12) -0.010(9) 0.027(9) 0.011(8)
C59 0.049(9) 0.051(9) 0.059(11) -0.004(8) 0.015(8) 0.007(7)
C60 0.080(11) 0.037(8) 0.046(9) -0.015(7) 0.036(8) -0.007(8)
C61 0.082(12) 0.050(10) 0.054(11) -0.010(8) 0.022(9) 0.009(9)
C62 0.097(13) 0.058(10) 0.044(9) -0.024(9) 0.037(9) -0.016(11)
C63 0.101(15) 0.070(12) 0.050(11) -0.013(10) 0.006(10) -0.010(12)
C64 0.088(13) 0.095(14) 0.044(11) -0.010(10) 0.005(10) -0.025(12)
C65 0.075(12) 0.077(12) 0.059(12) -0.020(10) 0.014(10) -0.032(10)
C66 0.045(9) 0.040(9) 0.087(13) -0.005(9) 0.015(8) 0.001(7)
C67 0.054(9) 0.051(9) 0.065(11) -0.001(9) 0.003(8) 0.005(8)
C68 0.056(10) 0.083(13) 0.056(11) 0.009(10) 0.020(8) 0.015(9)
C69 0.063(11) 0.075(13) 0.065(12) 0.041(10) 0.001(9) -0.010(10)
C70 0.055(10) 0.069(12) 0.095(15) 0.008(11) 0.011(10) 0.007(9)
C71 0.046(9) 0.073(13) 0.095(15) 0.014(11) 0.019(9) 0.003(9)
C72A 0.064(10) 0.040(9) 0.104(14) -0.026(9) 0.032(10) -0.013(8)
C73A 0.11(2) 0.092(17) 0.079(19) -0.021(17) 0.048(18) 0.02(2)
C74A 0.08(3) 0.080(15) 0.082(15) -0.010(12) 0.05(2) 0.00(2)
C75A 0.048(19) 0.12(2) 0.08(2) -0.02(2) 0.015(16) -0.007(17)
C76A 0.059(13) 0.11(2) 0.14(3) -0.07(2) 0.054(19) -0.028(15)
C77A 0.057(13) 0.10(2) 0.15(3) -0.06(2) 0.040(17) -0.030(14)
C72B 0.064(10) 0.040(9) 0.104(14) -0.026(9) 0.032(10) -0.013(8)
C73B 0.11(2) 0.092(17) 0.079(19) -0.021(17) 0.048(18) 0.02(2)
C74B 0.08(3) 0.080(15) 0.082(15) -0.010(12) 0.05(2) 0.00(2)
C75B 0.048(19) 0.12(2) 0.08(2) -0.02(2) 0.015(16) -0.007(17)
C76B 0.059(13) 0.11(2) 0.14(3) -0.07(2) 0.054(19) -0.028(15)
C77B 0.057(13) 0.10(2) 0.15(3) -0.06(2) 0.040(17) -0.030(14)
B1 0.070(11) 0.030(9) 0.065(12) -0.010(9) 0.016(9) -0.005(9)

loop_
_atom_type_symbol
_atom_type_description
_atom_type_scat_dispersion_real
_atom_type_scat_dispersion_imag
_atom_type_scat_source
C C 0.0033 0.0016 'International Tables Vol C Tables 4.2.6.8 and 6.1.1.4'
H H 0.0000 0.0000 'International Tables Vol C Tables 4.2.6.8 and 6.1.1.4'
B B 0.0013 0.0007 'International Tables Vol C Tables 4.2.6.8 and 6.1.1.4'
O O 0.0106 0.0060 'International Tables Vol C Tables 4.2.6.8 and 6.1.1.4'
P P 0.1023 0.0942 'International Tables Vol C Tables 4.2.6.8 and 6.1.1.4'
W W -0.8490 6.8722 'International Tables Vol C Tables 4.2.6.8 and 6.1.1.4'

loop_
_geom_angle_atom_site_label_1
_geom_angle_atom_site_label_2
_geom_angle_atom_site_label_3
_geom_angle
C2 C1 P1 106.6(8)
C2 C1 H1A 110.4
P1 C1 H1A 110.4
C2 C1 H1B 110.4
P1 C1 H1B 110.4
H1A C1 H1B 108.6
C1 C2 P2 111.9(9)
C1 C2 H2A 109.2
P2 C2 H2A 109.2
C1 C2 H2B 109.2
P2 C2 H2B 109.2
H2A C2 H2B 107.9
C4 C3 C8 117.2(11)
C4 C3 P2 120.9(9)
C8 C3 P2 121.8(9)
C5 C4 C3 121.3(12)
C5 C4 H4 119.3
C3 C4 H4 119.3
C4 C5 C6 120.4(13)
C4 C5 H5 119.8
C6 C5 H5 119.8
C7 C6 C5 119.4(13)
C7 C6 H6 120.3
C5 C6 H6 120.3
C6 C7 C8 121.2(14)
C6 C7 H7 119.4
C8 C7 H7 119.4
C7 C8 C3 120.4(13)
C7 C8 H8 119.8
C3 C8 H8 119.8
C10 C9 C14 119.2(16)
C10 C9 P2 118.2(13)
C14 C9 P2 122.7(13)
C9 C10 C11 119(2)
C9 C10 H10 120.5
C11 C10 H10 120.5
C12 C11 C10 121(2)
C12 C11 H11 119.5
C10 C11 H11 119.5
C11 C12 C13 121(2)
C11 C12 H12 119.4
C13 C12 H12 119.4
C12 C13 C14 120(2)
C12 C13 H13 120.2
C14 C13 H13 120.2
C13 C14 C9 120(2)
C13 C14 H14 120.2
C9 C14 H14 120.2
C16 C15 C20 117.4(13)
C16 C15 P1 123.0(9)
C20 C15 P1 119.6(12)
C15 C16 C17 122.1(13)
C15 C16 H16 119.0
C17 C16 H16 119.0
C18 C17 C16 120.8(15)
C18 C17 H17 119.6
C16 C17 H17 119.6
C17 C18 C19 118.2(14)
C17 C18 H18 120.9
C19 C18 H18 120.9
C18 C19 C20 121.7(14)
C18 C19 H19 119.2
C20 C19 H19 119.2
C15 C20 C19 119.8(15)
C15 C20 H20 120.1
C19 C20 H20 120.1
C22 C21 C26 118.7(13)
C22 C21 P1 117.3(11)
C26 C21 P1 123.8(11)
C21 C22 C23 120.0(15)
C21 C22 H22 120.0
C23 C22 H22 120.0
C24 C23 C22 117.5(16)
C24 C23 H23 121.2
C22 C23 H23 121.2
C25 C24 C23 122.9(17)
C25 C24 H24 118.5
C23 C24 H24 118.5
C24 C25 C26 120(2)
C24 C25 H25 120.0
C26 C25 H25 120.0
C25 C26 C21 120.9(17)
C25 C26 H26 119.6
C21 C26 H26 119.6
C28 C27 P3 109.8(9)
C28 C27 H27A 109.7
P3 C27 H27A 109.7
C28 C27 H27B 109.7
P3 C27 H27B 109.7
H27A C27 H27B 108.2
C27 C28 P4 110.6(9)
C27 C28 H28A 109.5
P4 C28 H28A 109.5
C27 C28 H28B 109.5
P4 C28 H28B 109.5
H28A C28 H28B 108.1
C30 C29 C34 120.0
C30 C29 P4 119.6(5)
C34 C29 P4 120.3(5)
C29 C30 C31 120.0
C29 C30 H30 120.0
C31 C30 H30 120.0
C32 C31 C30 120.0
C32 C31 H31 120.0
C30 C31 H31 120.0
C33 C32 C31 120.0
C33 C32 H32 120.0
C31 C32 H32 120.0
C34 C33 C32 120.0
C34 C33 H33 120.0
C32 C33 H33 120.0
C33 C34 C29 120.0
C33 C34 H34 120.0
C29 C34 H34 120.0
C40 C35 C36 120.5(16)
C40 C35 P4 122.2(14)
C36 C35 P4 117.3(12)
C37 C36 C35 119.9(16)
C37 C36 H36 120.0
C35 C36 H36 120.0
C38 C37 C36 120.3(17)
C38 C37 H37 119.8
C36 C37 H37 119.8
C37 C38 C39 120.4(16)
C37 C38 H38 119.8
C39 C38 H38 119.8
C38 C39 C40 120.2(17)
C38 C39 H39 119.9
C40 C39 H39 119.9
C35 C40 C39 118.4(19)
C35 C40 H40 120.8
C39 C40 H40 120.8
C46 C41 C42 121.6(14)
C46 C41 P3 120.0(11)
C42 C41 P3 118.3(11)
C41 C42 C43 121.5(15)
C41 C42 H42 119.3
C43 C42 H42 119.3
C44 C43 C42 119.6(16)
C44 C43 H43 120.2
C42 C43 H43 120.2
C43 C44 C45 118.4(14)
C43 C44 H44 120.8
C45 C44 H44 120.8
C46 C45 C44 120.3(16)
C46 C45 H45 119.8
C44 C45 H45 119.8
C41 C46 C45 118.6(16)
C41 C46 H46 120.7
C45 C46 H46 120.7
C48A C47A C52A 117(2)
C48A C47A P3 121(3)
C52A C47A P3 122(3)
C49A C48A C47A 121(3)
C49A C48A H48A 119.3
C47A C48A H48A 119.3
C48A C49A C50A 118(3)
C48A C49A H49A 120.8
C50A C49A H49A 120.8
C51A C50A C49A 119(3)
C51A C50A H50A 120.8
C49A C50A H50A 120.7
C50A C51A C52A 122(3)
C50A C51A H51A 118.8
C52A C51A H51A 118.8
C51A C52A C47A 119(3)
C51A C52A H52A 120.7
C47A C52A H52A 120.7
C52B C47B C48B 117.6(14)
C52B C47B P3 118.3(12)
C48B C47B P3 124.0(11)
C49B C48B C47B 122.0(14)
C49B C48B H48B 119.0
C47B C48B H48B 119.0
C48B C49B C50B 119.3(15)
C48B C49B H49B 120.3
C50B C49B H49B 120.3
C51B C50B C49B 118.4(16)
C51B C50B H50B 120.8
C49B C50B H50B 120.8
C50B C51B C52B 123.8(17)
C50B C51B H51B 118.1
C52B C51B H51B 118.1
C51B C52B C47B 118.0(16)
C51B C52B H52B 121.0
C47B C52B H52B 121.0
O1 C53 O2 115.8(13)
O1 C53 W1 57.7(7)
O2 C53 W1 58.2(7)
O1 C53 H53 122.1
O2 C53 H53 122.1
W1 C53 H53 178.0
C53 O1 W1 93.9(9)
C53 O2 W1 92.1(8)
C21 P1 C15 102.4(6)
C21 P1 C1 103.3(6)
C15 P1 C1 99.5(6)
C21 P1 W1 118.3(4)
C15 P1 W1 122.8(4)
C1 P1 W1 107.4(5)
C3 P2 C9 103.1(6)
C3 P2 C2 102.7(6)
C9 P2 C2 103.9(7)
C3 P2 W1 124.5(4)
C9 P2 W1 112.6(5)
C2 P2 W1 108.1(4)
C27 P3 C47B 103.3(7)
C27 P3 C47A 103.3(7)
C27 P3 C41 100.4(6)
C47B P3 C41 104.1(7)
C47A P3 C41 104.1(7)
C27 P3 W1 105.5(5)
C47B P3 W1 120.6(5)
C47A P3 W1 120.6(5)
C41 P3 W1 120.0(4)
C35 P4 C29 105.7(6)
C35 P4 C28 105.6(7)
C29 P4 C28 99.3(6)
C35 P4 W1 115.5(5)
C29 P4 W1 122.7(3)
C28 P4 W1 105.8(4)
O1 W1 O2 58.1(4)
O1 W1 P3 137.0(3)
O2 W1 P3 79.0(3)
O1 W1 P2 80.6(3)
O2 W1 P2 138.5(3)
P3 W1 P2 142.37(12)
O1 W1 P1 80.2(2)
O2 W1 P1 87.4(2)
P3 W1 P1 101.36(12)
P2 W1 P1 81.08(11)
O1 W1 P4 88.1(2)
O2 W1 P4 80.9(2)
P3 W1 P4 82.70(13)
P2 W1 P4 103.62(12)
P1 W1 P4 166.60(13)
O1 W1 C53 28.4(4)
O2 W1 C53 29.7(4)
P3 W1 C53 108.6(4)
P2 W1 C53 109.0(4)
P1 W1 C53 83.5(3)
P4 W1 C53 83.1(3)
O1 W1 H1 146(4)
O2 W1 H1 134(5)
P3 W1 H1 68(5)
P2 W1 H1 78(5)
P1 W1 H1 70(4)
P4 W1 H1 123(4)
C53 W1 H1 152(4)
O1 W1 H2 146(4)
O2 W1 H2 128(4)
P3 W1 H2 61(5)
P2 W1 H2 88(5)
P1 W1 H2 129(4)
P4 W1 H2 64(4)
C53 W1 H2 146(4)
H1 W1 H2 59.1(10)
C59 C54 C55 113.4(15)
C59 C54 B1 127.1(15)
C55 C54 B1 119.4(13)
C54 C55 C56 124.4(15)
C54 C55 H55 117.8
C56 C55 H55 117.8
C57 C56 C55 118.0(17)
C57 C56 H56 121.0
C55 C56 H56 121.0
C58 C57 C56 120.8(19)
C58 C57 H57 119.6
C56 C57 H57 119.6
C57 C58 C59 120.1(16)
C57 C58 H58 119.9
C59 C58 H58 119.9
C54 C59 C58 123.1(16)
C54 C59 H59 118.5
C58 C59 H59 118.5
C65 C60 C61 114.9(16)
C65 C60 B1 125.8(14)
C61 C60 B1 118.9(15)
C62 C61 C60 121.7(17)
C62 C61 H61 119.2
C60 C61 H61 119.2
C61 C62 C63 120.5(16)
C61 C62 H62 119.8
C63 C62 H62 119.8
C64 C63 C62 117.7(18)
C64 C63 H63 121.2
C62 C63 H63 121.2
C63 C64 C65 122.4(18)
C63 C64 H64 118.8
C65 C64 H64 118.8
C64 C65 C60 122.8(17)
C64 C65 H65 118.6
C60 C65 H65 118.6
C71 C66 C67 115.5(13)
C71 C66 B1 123.9(13)
C67 C66 B1 120.6(13)
C66 C67 C68 122.1(14)
C66 C67 H67 118.9
C68 C67 H67 118.9
C69 C68 C67 119.4(14)
C69 C68 H68 120.3
C67 C68 H68 120.3
C70 C69 C68 118.5(14)
C70 C69 H69 120.7
C68 C69 H69 120.7
C69 C70 C71 122.3(16)
C69 C70 H70 118.9
C71 C70 H70 118.9
C70 C71 C66 122.0(15)
C70 C71 H71 119.0
C66 C71 H71 119.0
C73A C72A C77A 113.9(19)
C73A C72A B1 124.7(17)
C77A C72A B1 120.6(17)
C72A C73A C74A 122(2)
C72A C73A H73A 118.9
C74A C73A H73A 118.9
C75A C74A C73A 119(2)
C75A C74A H74A 120.6
C73A C74A H74A 120.6
C76A C75A C74A 120(2)
C76A C75A H75A 120.2
C74A C75A H75A 120.2
C75A C76A C77A 120(2)
C75A C76A H76A 120.0
C77A C76A H76A 120.0
C76A C77A C72A 123(2)
C76A C77A H77A 118.3
C72A C77A H77A 118.3
C77B C72B C73B 115(2)
C77B C72B B1 130.9(18)
C73B C72B B1 111.7(19)
C72B C73B C74B 122(2)
C72B C73B H73B 118.9
C74B C73B H73B 118.9
C75B C74B C73B 118(2)
C75B C74B H74B 120.8
C73B C74B H74B 120.8
C76B C75B C74B 119(2)
C76B C75B H75B 120.3
C74B C75B H75B 120.3
C75B C76B C77B 122(2)
C75B C76B H76B 119.2
C77B C76B H76B 119.2
C76B C77B C72B 122(2)
C76B C77B H77B 118.8
C72B C77B H77B 118.8
C66 B1 C60 109.3(13)
C66 B1 C54 106.0(13)
C60 B1 C54 112.4(12)
C66 B1 C72B 112.4(13)
C60 B1 C72B 106.0(13)
C54 B1 C72B 110.9(13)
C66 B1 C72A 112.4(13)
C60 B1 C72A 106.0(13)
C54 B1 C72A 110.9(13)

loop_
_geom_bond_atom_site_label_1
_geom_bond_atom_site_label_2
_geom_bond_distance
C1 C2 1.565(16)
C1 P1 1.848(14)
C1 H1A 0.9900
C1 H1B 0.9900
C2 P2 1.835(12)
C2 H2A 0.9900
C2 H2B 0.9900
C3 C4 1.400(15)
C3 C8 1.407(15)
C3 P2 1.808(12)
C4 C5 1.364(15)
C4 H4 0.9500
C5 C6 1.384(18)
C5 H5 0.9500
C6 C7 1.364(19)
C6 H6 0.9500
C7 C8 1.374(17)
C7 H7 0.9500
C8 H8 0.9500
C9 C10 1.39(2)
C9 C14 1.41(2)
C9 P2 1.830(15)
C10 C11 1.40(2)
C10 H10 0.9500
C11 C12 1.34(3)
C11 H11 0.9500
C12 C13 1.37(3)
C12 H12 0.9500
C13 C14 1.39(2)
C13 H13 0.9500
C14 H14 0.9500
C15 C16 1.364(19)
C15 C20 1.384(17)
C15 P1 1.831(13)
C16 C17 1.377(19)
C16 H16 0.9500
C17 C18 1.35(2)
C17 H17 0.9500
C18 C19 1.37(2)
C18 H18 0.9500
C19 C20 1.38(2)
C19 H19 0.9500
C20 H20 0.9500
C21 C22 1.392(19)
C21 C26 1.40(2)
C21 P1 1.823(14)
C22 C23 1.433(19)
C22 H22 0.9500
C23 C24 1.38(2)
C23 H23 0.9500
C24 C25 1.35(3)
C24 H24 0.9500
C25 C26 1.37(2)
C25 H25 0.9500
C26 H26 0.9500
C27 C28 1.531(18)
C27 P3 1.817(13)
C27 H27A 0.9900
C27 H27B 0.9900
C28 P4 1.874(15)
C28 H28A 0.9900
C28 H28B 0.9900
C29 C30 1.3900
C29 C34 1.3900
C29 P4 1.855(8)
C30 C31 1.3900
C30 H30 0.9500
C31 C32 1.3900
C31 H31 0.9500
C32 C33 1.3900
C32 H32 0.9500
C33 C34 1.3900
C33 H33 0.9500
C34 H34 0.9500
C35 C40 1.38(2)
C35 C36 1.40(2)
C35 P4 1.842(15)
C36 C37 1.37(2)
C36 H36 0.9500
C37 C38 1.36(2)
C37 H37 0.9500
C38 C39 1.39(2)
C38 H38 0.9500
C39 C40 1.40(2)
C39 H39 0.9500
C40 H40 0.9500
C41 C46 1.34(2)
C41 C42 1.346(18)
C41 P3 1.882(13)
C42 C43 1.38(2)
C42 H42 0.9500
C43 C44 1.37(2)
C43 H43 0.9500
C44 C45 1.41(2)
C44 H44 0.9500
C45 C46 1.40(2)
C45 H45 0.9500
C46 H46 0.9500
C47A C48A 1.41(2)
C47A C52A 1.41(2)
C47A P3 1.827(16)
C48A C49A 1.36(2)
C48A H48A 0.9500
C49A C50A 1.39(2)
C49A H49A 0.9500
C50A C51A 1.37(2)
C50A H50A 0.9500
C51A C52A 1.38(2)
C51A H51A 0.9500
C52A H52A 0.9500
C47B C52B 1.412(17)
C47B C48B 1.415(16)
C47B P3 1.827(16)
C48B C49B 1.361(17)
C48B H48B 0.9500
C49B C50B 1.39(2)
C49B H49B 0.9500
C50B C51B 1.37(2)
C50B H50B 0.9500
C51B C52B 1.376(19)
C51B H51B 0.9500
C52B H52B 0.9500
C53 O1 1.244(16)
C53 O2 1.292(16)
C53 W1 2.605(14)
C53 H53 0.9500
O1 W1 2.206(9)
O2 W1 2.215(9)
P1 W1 2.474(3)
P2 W1 2.458(3)
P3 W1 2.423(4)
P4 W1 2.476(4)
W1 H1 1.255(15)
W1 H2 1.250(15)
C54 C59 1.379(19)
C54 C55 1.38(2)
C54 B1 1.65(2)
C55 C56 1.40(2)
C55 H55 0.9500
C56 C57 1.38(2)
C56 H56 0.9500
C57 C58 1.30(2)
C57 H57 0.9500
C58 C59 1.42(2)
C58 H58 0.9500
C59 H59 0.9500
C60 C65 1.40(2)
C60 C61 1.42(2)
C60 B1 1.64(2)
C61 C62 1.39(2)
C61 H61 0.9500
C62 C63 1.41(2)
C62 H62 0.9500
C63 C64 1.35(2)
C63 H63 0.9500
C64 C65 1.37(2)
C64 H64 0.9500
C65 H65 0.9500
C66 C71 1.408(18)
C66 C67 1.408(17)
C66 B1 1.64(2)
C67 C68 1.420(18)
C67 H67 0.9500
C68 C69 1.40(2)
C68 H68 0.9500
C69 C70 1.36(2)
C69 H69 0.9500
C70 C71 1.382(19)
C70 H70 0.9500
C71 H71 0.9500
C72A C73A 1.42(2)
C72A C77A 1.42(2)
C72A B1 1.67(2)
C73A C74A 1.43(2)
C73A H73A 0.9500
C74A C75A 1.40(2)
C74A H74A 0.9500
C75A C76A 1.37(2)
C75A H75A 0.9500
C76A C77A 1.39(2)
C76A H76A 0.9500
C77A H77A 0.9500
C72B C77B 1.40(2)
C72B C73B 1.42(2)
C72B B1 1.67(2)
C73B C74B 1.43(2)
C73B H73B 0.9500
C74B C75B 1.41(2)
C74B H74B 0.9500
C75B C76B 1.36(3)
C75B H75B 0.9500
C76B C77B 1.39(2)
C76B H76B 0.9500
C77B H77B 0.9500

loop_
_geom_torsion_atom_site_label_1
_geom_torsion_atom_site_label_2
_geom_torsion_atom_site_label_3
_geom_torsion_atom_site_label_4
_geom_torsion
P1 C1 C2 P2 54.8(11)
C8 C3 C4 C5 -3(2)
P2 C3 C4 C5 175.1(12)
C3 C4 C5 C6 2(2)
C4 C5 C6 C7 0(3)
C5 C6 C7 C8 -2(3)
C6 C7 C8 C3 1(3)
C4 C3 C8 C7 1(2)
P2 C3 C8 C7 -176.8(13)
C14 C9 C10 C11 2(2)
P2 C9 C10 C11 -179.7(12)
C9 C10 C11 C12 -1(3)
C10 C11 C12 C13 4(3)
C11 C12 C13 C14 -6(3)
C12 C13 C14 C9 7(3)
C10 C9 C14 C13 -4(3)
P2 C9 C14 C13 177.1(16)
C20 C15 C16 C17 -3(2)
P1 C15 C16 C17 177.9(11)
C15 C16 C17 C18 0(2)
C16 C17 C18 C19 2(2)
C17 C18 C19 C20 -2(2)
C16 C15 C20 C19 3(2)
P1 C15 C20 C19 -177.8(11)
C18 C19 C20 C15 0(2)
C26 C21 C22 C23 -2.3(19)
P1 C21 C22 C23 -176.6(9)
C21 C22 C23 C24 0(2)
C22 C23 C24 C25 1(2)
C23 C24 C25 C26 0(3)
C24 C25 C26 C21 -2(2)
C22 C21 C26 C25 3(2)
P1 C21 C26 C25 177.1(12)
P3 C27 C28 P4 -55.4(13)
C34 C29 C30 C31 0.0
P4 C29 C30 C31 -176.8(8)
C29 C30 C31 C32 0.0
C30 C31 C32 C33 0.0
C31 C32 C33 C34 0.0
C32 C33 C34 C29 0.0
C30 C29 C34 C33 0.0
P4 C29 C34 C33 176.7(8)
C40 C35 C36 C37 -1(2)
P4 C35 C36 C37 -176.6(13)
C35 C36 C37 C38 1(3)
C36 C37 C38 C39 3(3)
C37 C38 C39 C40 -6(3)
C36 C35 C40 C39 -2(2)
P4 C35 C40 C39 173.4(13)
C38 C39 C40 C35 5(3)
C46 C41 C42 C43 1(2)
P3 C41 C42 C43 -177.5(11)
C41 C42 C43 C44 -1(2)
C42 C43 C44 C45 0(2)
C43 C44 C45 C46 1(2)
C42 C41 C46 C45 0(2)
P3 C41 C46 C45 178.6(12)
C44 C45 C46 C41 -1(2)
C52A C47A C48A C49A -9(11)
P3 C47A C48A C49A 167(8)
C47A C48A C49A C50A 21(16)
C48A C49A C50A C51A -17(26)
C49A C50A C51A C52A 0(31)
C50A C51A C52A C47A 12(24)
C48A C47A C52A C51A -7(13)
P3 C47A C52A C51A 176(9)
C52B C47B C48B C49B -8(3)
P3 C47B C48B C49B 176.6(13)
C47B C48B C49B C50B 12(3)
C48B C49B C50B C51B -9(5)
C49B C50B C51B C52B 4(6)
C50B C51B C52B C47B 0(5)
C48B C47B C52B C51B 2(3)
P3 C47B C52B C51B 178(2)
O2 C53 O1 W1 2.4(11)
O1 C53 O2 W1 -2.4(11)
C22 C21 P1 C15 -47.2(11)
C26 C21 P1 C15 138.8(12)
C22 C21 P1 C1 -150.3(10)
C26 C21 P1 C1 35.8(13)
C22 C21 P1 W1 91.2(10)
C26 C21 P1 W1 -82.7(12)
C16 C15 P1 C21 125.0(12)
C20 C15 P1 C21 -54.4(12)
C16 C15 P1 C1 -128.9(11)
C20 C15 P1 C1 51.6(12)
C16 C15 P1 W1 -11.0(13)
C20 C15 P1 W1 169.6(9)
C2 C1 P1 C21 -172.7(9)
C2 C1 P1 C15 82.0(10)
C2 C1 P1 W1 -46.9(9)
C4 C3 P2 C9 -162.0(11)
C8 C3 P2 C9 15.7(13)
C4 C3 P2 C2 90.3(12)
C8 C3 P2 C2 -92.0(12)
C4 C3 P2 W1 -32.4(13)
C8 C3 P2 W1 145.3(10)
C10 C9 P2 C3 64.1(12)
C14 C9 P2 C3 -117.2(14)
C10 C9 P2 C2 171.0(11)
C14 C9 P2 C2 -10.4(15)
C10 C9 P2 W1 -72.4(12)
C14 C9 P2 W1 106.3(14)
C1 C2 P2 C3 -170.3(9)
C1 C2 P2 C9 82.6(10)
C1 C2 P2 W1 -37.2(10)
C28 C27 P3 C47B -76.8(12)
C28 C27 P3 C47A -76.8(12)
C28 C27 P3 C41 175.9(11)
C28 C27 P3 W1 50.6(11)
C52B C47B P3 C27 -34.1(18)
C48B C47B P3 C27 141.1(15)
C52B C47B P3 C41 70.3(18)
C48B C47B P3 C41 -114.5(16)
C52B C47B P3 W1 -151.4(16)
C48B C47B P3 W1 23.8(17)
C48A C47A P3 C27 111(5)
C52A C47A P3 C27 -72(6)
C48A C47A P3 C41 -144(5)
C52A C47A P3 C41 32(6)
C48A C47A P3 W1 -6(5)
C52A C47A P3 W1 170(6)
C46 C41 P3 C27 127.2(13)
C42 C41 P3 C27 -54.0(12)
C46 C41 P3 C47B 20.6(14)
C42 C41 P3 C47B -160.7(11)
C46 C41 P3 C47A 20.6(14)
C42 C41 P3 C47A -160.7(11)
C46 C41 P3 W1 -118.0(12)
C42 C41 P3 W1 60.7(12)
C40 C35 P4 C29 123.3(13)
C36 C35 P4 C29 -60.8(13)
C40 C35 P4 C28 18.7(15)
C36 C35 P4 C28 -165.4(12)
C40 C35 P4 W1 -97.7(13)
C36 C35 P4 W1 78.2(12)
C30 C29 P4 C35 164.1(7)
C34 C29 P4 C35 -12.7(8)
C30 C29 P4 C28 -86.7(7)
C34 C29 P4 C28 96.5(7)
C30 C29 P4 W1 28.8(7)
C34 C29 P4 W1 -147.9(5)
C27 C28 P4 C35 -89.9(11)
C27 C28 P4 C29 160.8(10)
C27 C28 P4 W1 32.9(11)
C59 C54 C55 C56 0(2)
B1 C54 C55 C56 178.3(14)
C54 C55 C56 C57 -3(2)
C55 C56 C57 C58 3(3)
C56 C57 C58 C59 0(2)
C55 C54 C59 C58 3(2)
B1 C54 C59 C58 -174.7(13)
C57 C58 C59 C54 -4(2)
C65 C60 C61 C62 -3(2)
B1 C60 C61 C62 -176.6(13)
C60 C61 C62 C63 2(2)
C61 C62 C63 C64 0(2)
C62 C63 C64 C65 -1(3)
C63 C64 C65 C60 1(3)
C61 C60 C65 C64 1(2)
B1 C60 C65 C64 174.6(16)
C71 C66 C67 C68 -2(2)
B1 C66 C67 C68 178.3(15)
C66 C67 C68 C69 2(2)
C67 C68 C69 C70 2(3)
C68 C69 C70 C71 -5(3)
C69 C70 C71 C66 4(3)
C67 C66 C71 C70 -1(3)
B1 C66 C71 C70 178.8(16)
C77A C72A C73A C74A 14(8)
B1 C72A C73A C74A -176(4)
C72A C73A C74A C75A -7(9)
C73A C74A C75A C76A -7(7)
C74A C75A C76A C77A 13(6)
C75A C76A C77A C72A -6(5)
C73A C72A C77A C76A -7(5)
B1 C72A C77A C76A -178(3)
C77B C72B C73B C74B -6(12)
B1 C72B C73B C74B -171(8)
C72B C73B C74B C75B 1(15)
C73B C74B C75B C76B 2(13)
C74B C75B C76B C77B 0(11)
C75B C76B C77B C72B -6(10)
C73B C72B C77B C76B 9(9)
B1 C72B C77B C76B 171(4)
C71 C66 B1 C60 -108.1(17)
C67 C66 B1 C60 71.3(18)
C71 C66 B1 C54 130.6(16)
C67 C66 B1 C54 -50.1(19)
C71 C66 B1 C72B 9(2)
C67 C66 B1 C72B -171.4(14)
C71 C66 B1 C72A 9(2)
C67 C66 B1 C72A -171.4(14)
C65 C60 B1 C66 7(2)
C61 C60 B1 C66 179.9(12)
C65 C60 B1 C54 124.4(16)
C61 C60 B1 C54 -62.7(17)
C65 C60 B1 C72B -114.3(16)
C61 C60 B1 C72B 58.6(16)
C65 C60 B1 C72A -114.3(16)
C61 C60 B1 C72A 58.6(16)
C59 C54 B1 C66 126.4(16)
C55 C54 B1 C66 -51.5(17)
C59 C54 B1 C60 7(2)
C55 C54 B1 C60 -170.9(13)
C59 C54 B1 C72B -111.4(17)
C55 C54 B1 C72B 70.7(18)
C59 C54 B1 C72A -111.4(17)
C55 C54 B1 C72A 70.7(18)
C77B C72B B1 C66 119(4)
C73B C72B B1 C66 -79(6)
C77B C72B B1 C60 -121(4)
C73B C72B B1 C60 41(6)
C77B C72B B1 C54 1(5)
C73B C72B B1 C54 163(6)
C73A C72A B1 C66 -91(4)
C77A C72A B1 C66 78(3)
C73A C72A B1 C60 28(4)
C77A C72A B1 C60 -163(2)
C73A C72A B1 C54 150(4)
C77A C72A B1 C54 -40(3)
